data_7717862
loop_
_publ_author_name
'Dodonov, Vladimir Alekseevich'
'Kryuchenkova, Alina A.'
'Kushnerova, Olga A.'
'Baranov, Evgeny V.'
'Zhao, Yanxia'
'Osmanov, Vladimir K.'
'Fedushkin, Igor Leonidovich'

_publ_section_title
;
 Cooperative and Non-Cooperative Additions Involving Silicon Atom and
 Redox-active Ligand
;
_journal_name_full 'Dalton Transactions'
_journal_paper_doi 10.1039/D4DT03409K
_journal_year 2025
_chemical_formula_sum 'C37 H41 Cl3 N2 Si'
_chemical_formula_weight 648.16
_space_group_crystal_system monoclinic
_space_group_IT_number 14
_space_group_name_Hall '-P 2ybc'
_space_group_name_H-M_alt 'P 1 21/c 1'
_atom_sites_solution_hydrogens geom
_atom_sites_solution_primary dual
_atom_sites_solution_secondary difmap
_audit_creation_method SHELXL-2018/3
_audit_update_record
;
2024-10-31 deposited with the CCDC.	2025-01-22 downloaded from the CCDC.
;
_cell_angle_alpha 90
_cell_angle_beta 99.008(2)
_cell_angle_gamma 90
_cell_formula_units_Z 4
_cell_length_a 17.5347(3)
_cell_length_b 12.8904(2)
_cell_length_c 15.1094(3)
_cell_measurement_reflns_used 18641
_cell_measurement_temperature 150(2)
_cell_measurement_theta_max 31.8990
_cell_measurement_theta_min 1.7690
_cell_volume 3373.05(10)
_computing_cell_refinement 'CrysAlisPro 1.171.41.93a (Rigaku OD, 2020)'
_computing_data_collection 'CrysAlisPro 1.171.41.93a (Rigaku OD, 2020)'
_computing_data_reduction 'CrysAlisPro 1.171.41.93a (Rigaku OD, 2020)'
_computing_molecular_graphics 'Bruker SHELXTL'
_computing_publication_material 'Bruker SHELXTL'
_computing_structure_refinement 'SHELXL-2018/3 (Sheldrick, 2018)'
_computing_structure_solution 'SHELXT 2018/2 (Sheldrick, 2018)'
_diffrn_ambient_temperature 150(2)
_diffrn_measured_fraction_theta_full 0.998
_diffrn_measured_fraction_theta_max 0.999
_diffrn_measurement_device_type 'Xcalibur, Eos'
_diffrn_measurement_method '\w scans'
_diffrn_radiation_type MoK\a
_diffrn_radiation_wavelength 0.71073
_diffrn_reflns_av_R_equivalents 0.0406
_diffrn_reflns_av_unetI/netI 0.0295
_diffrn_reflns_Laue_measured_fraction_full 0.998
_diffrn_reflns_Laue_measured_fraction_max 0.999
_diffrn_reflns_limit_h_max 25
_diffrn_reflns_limit_h_min -25
_diffrn_reflns_limit_k_max 18
_diffrn_reflns_limit_k_min -18
_diffrn_reflns_limit_l_max 21
_diffrn_reflns_limit_l_min -21
_diffrn_reflns_number 66004
_diffrn_reflns_point_group_measured_fraction_full 0.998
_diffrn_reflns_point_group_measured_fraction_max 0.999
_diffrn_reflns_theta_full 25.242
_diffrn_reflns_theta_max 30.506
_diffrn_reflns_theta_min 1.969
_diffrn_source 'fine-focus sealed X-ray tube'
_exptl_absorpt_coefficient_mu 0.336
_exptl_absorpt_correction_T_max 0.944
_exptl_absorpt_correction_T_min 0.867
_exptl_absorpt_correction_type analytical
_exptl_absorpt_process_details
;
CrysAlisPro 1.171.41.93a (Rigaku Oxford Diffraction, 2020)
Analytical numeric absorption correction using a multifaceted crystal
model based on expressions derived by R.C. Clark & J.S. Reid.
(Clark, R. C. & Reid, J. S. (1995). Acta Cryst. A51, 887-897)
Empirical absorption correction using spherical harmonics,
implemented in SCALE3 ABSPACK scaling algorithm.
;
_exptl_crystal_colour black
_exptl_crystal_density_diffrn 1.276
_exptl_crystal_description rhombus
_exptl_crystal_F_000 1368
_exptl_crystal_size_max 0.570
_exptl_crystal_size_mid 0.390
_exptl_crystal_size_min 0.230
_refine_diff_density_max 0.835
_refine_diff_density_min -0.477
_refine_diff_density_rms 0.058
_refine_ls_extinction_method none
_refine_ls_goodness_of_fit_ref 1.016
_refine_ls_hydrogen_treatment constr
_refine_ls_matrix_type full
_refine_ls_number_parameters 388
_refine_ls_number_reflns 10295
_refine_ls_number_restraints 0
_refine_ls_restrained_S_all 1.016
_refine_ls_R_factor_all 0.0634
_refine_ls_R_factor_gt 0.0447
_refine_ls_shift/su_max 0.001
_refine_ls_shift/su_mean 0.000
_refine_ls_structure_factor_coef Fsqd
_refine_ls_weighting_details 'w=1/[\s^2^(Fo^2^)+(0.0613P)^2^+1.5438P] where P=(Fo^2^+2Fc^2^)/3'
_refine_ls_weighting_scheme calc
_refine_ls_wR_factor_gt 0.1151
_refine_ls_wR_factor_ref 0.1264
_reflns_Friedel_coverage 0.000
_reflns_number_gt 7943
_reflns_number_total 10295
_reflns_threshold_expression 'I > 2\s(I)'
_cod_data_source_file d4dt03409k3.cif
_cod_data_source_block sibianchcl3_autored_a
_cod_original_sg_symbol_H-M 'P 21/c'
_cod_database_code 7717862
_shelx_shelxl_version_number 2018/3
_shelx_space_group_comment
;
The symmetry employed for this shelxl refinement is uniquely defined
by the following loop, which should always be used as a source of
symmetry information in preference to the above space-group names.
They are only intended as comments.
;
_shelx_estimated_absorpt_t_min 0.832
_shelx_estimated_absorpt_t_max 0.927

loop_
_space_group_symop_operation_xyz
'x, y, z'
'-x, y+1/2, -z+1/2'
'-x, -y, -z'
'x, -y-1/2, z-1/2'

loop_
_atom_site_label
_atom_site_type_symbol
_atom_site_fract_x
_atom_site_fract_y
_atom_site_fract_z
_atom_site_U_iso_or_equiv
_atom_site_adp_type
_atom_site_occupancy
_atom_site_site_symmetry_order
_atom_site_calc_flag
_atom_site_refinement_flags_posn
_atom_site_refinement_flags_adp
_atom_site_refinement_flags_occupancy
_atom_site_disorder_assembly
_atom_site_disorder_group
Si1 Si 0.78389(2) 0.48434(3) 0.60755(3) 0.02017(9) Uani 1 1 d . . . . .
Cl1 Cl 0.75365(3) 0.39531(4) 0.49506(3) 0.03839(11) Uani 1 1 d . . . . .
Cl2 Cl 0.87518(3) 0.60962(5) 0.49512(3) 0.04695(13) Uani 1 1 d . . . . .
Cl3 Cl 0.94987(3) 0.43452(5) 0.59913(3) 0.04615(13) Uani 1 1 d . . . . .
N1 N 0.71603(7) 0.57713(9) 0.62143(8) 0.0189(2) Uani 1 1 d . . . . .
N2 N 0.77886(7) 0.41896(9) 0.70565(8) 0.0194(2) Uani 1 1 d . . . . .
C1 C 0.68011(8) 0.54322(11) 0.69300(9) 0.0188(2) Uani 1 1 d . . . . .
C2 C 0.71340(8) 0.45810(11) 0.73776(9) 0.0190(3) Uani 1 1 d . . . . .
C3 C 0.66617(8) 0.42292(11) 0.80349(10) 0.0214(3) Uani 1 1 d . . . . .
C4 C 0.60291(8) 0.49380(12) 0.79413(10) 0.0218(3) Uani 1 1 d . . . . .
C5 C 0.60903(8) 0.57030(11) 0.72748(9) 0.0203(3) Uani 1 1 d . . . . .
C6 C 0.55344(9) 0.64630(13) 0.71316(10) 0.0259(3) Uani 1 1 d . . . . .
H6A H 0.556127 0.699572 0.670306 0.031 Uiso 1 1 calc R U . . .
C7 C 0.49165(9) 0.64316(15) 0.76424(11) 0.0313(4) Uani 1 1 d . . . . .
H7A H 0.452818 0.695087 0.754179 0.038 Uiso 1 1 calc R U . . .
C8 C 0.48600(9) 0.56812(15) 0.82738(11) 0.0320(4) Uani 1 1 d . . . . .
H8A H 0.443683 0.568724 0.859696 0.038 Uiso 1 1 calc R U . . .
C9 C 0.54337(9) 0.48939(13) 0.84458(10) 0.0265(3) Uani 1 1 d . . . . .
C10 C 0.54697(10) 0.40706(15) 0.90840(11) 0.0333(4) Uani 1 1 d . . . . .
H10A H 0.507190 0.399448 0.943972 0.040 Uiso 1 1 calc R U . . .
C11 C 0.60767(11) 0.33920(14) 0.91832(12) 0.0337(4) Uani 1 1 d . . . . .
H11A H 0.609086 0.285368 0.961488 0.040 Uiso 1 1 calc R U . . .
C12 C 0.66884(10) 0.34578(13) 0.86672(11) 0.0279(3) Uani 1 1 d . . . . .
H12A H 0.710555 0.297953 0.875788 0.033 Uiso 1 1 calc R U . . .
C13 C 0.70139(8) 0.67878(11) 0.58270(9) 0.0194(3) Uani 1 1 d . . . . .
C14 C 0.64423(8) 0.69197(12) 0.50736(10) 0.0222(3) Uani 1 1 d . . . . .
C15 C 0.63301(9) 0.79136(13) 0.47102(11) 0.0288(3) Uani 1 1 d . . . . .
H15A H 0.595452 0.801718 0.419230 0.035 Uiso 1 1 calc R U . . .
C16 C 0.67548(10) 0.87509(13) 0.50890(12) 0.0323(4) Uani 1 1 d . . . . .
H16A H 0.666623 0.942281 0.483538 0.039 Uiso 1 1 calc R U . . .
C17 C 0.73077(10) 0.86081(12) 0.58361(12) 0.0290(3) Uani 1 1 d . . . . .
H17A H 0.759590 0.918748 0.609310 0.035 Uiso 1 1 calc R U . . .
C18 C 0.74514(9) 0.76312(11) 0.62209(10) 0.0228(3) Uani 1 1 d . . . . .
C19 C 0.59519(9) 0.60326(12) 0.46384(11) 0.0268(3) Uani 1 1 d . . . . .
H19A H 0.606543 0.540489 0.502553 0.032 Uiso 1 1 calc R U . . .
C20 C 0.50854(10) 0.62676(15) 0.45599(14) 0.0379(4) Uani 1 1 d . . . . .
H20A H 0.478803 0.567927 0.427664 0.057 Uiso 1 1 calc R U . . .
H20B H 0.495287 0.638254 0.515873 0.057 Uiso 1 1 calc R U . . .
H20C H 0.496227 0.689115 0.419430 0.057 Uiso 1 1 calc R U . . .
C21 C 0.61537(13) 0.57802(17) 0.37147(13) 0.0437(5) Uani 1 1 d . . . . .
H21A H 0.582969 0.520617 0.344862 0.065 Uiso 1 1 calc R U . . .
H21B H 0.606224 0.639247 0.332817 0.065 Uiso 1 1 calc R U . . .
H21C H 0.669852 0.558009 0.377481 0.065 Uiso 1 1 calc R U . . .
C22 C 0.80508(10) 0.75159(12) 0.70545(11) 0.0301(3) Uani 1 1 d . . . . .
H22A H 0.819485 0.676561 0.711252 0.036 Uiso 1 1 calc R U . . .
C23 C 0.77074(14) 0.78166(18) 0.78859(13) 0.0489(5) Uani 1 1 d . . . . .
H23A H 0.810047 0.773857 0.841908 0.073 Uiso 1 1 calc R U . . .
H23B H 0.753369 0.853975 0.783380 0.073 Uiso 1 1 calc R U . . .
H23C H 0.726738 0.736460 0.793872 0.073 Uiso 1 1 calc R U . . .
C24 C 0.87884(12) 0.81289(18) 0.70031(17) 0.0514(6) Uani 1 1 d . . . . .
H24A H 0.915420 0.802701 0.755671 0.077 Uiso 1 1 calc R U . . .
H24B H 0.902039 0.788489 0.649143 0.077 Uiso 1 1 calc R U . . .
H24C H 0.866377 0.886793 0.692802 0.077 Uiso 1 1 calc R U . . .
C25 C 0.83206(8) 0.35295(11) 0.76265(10) 0.0211(3) Uani 1 1 d . . . . .
C26 C 0.82899(9) 0.24538(12) 0.74967(11) 0.0264(3) Uani 1 1 d . . . . .
C27 C 0.87932(10) 0.18352(13) 0.80806(13) 0.0343(4) Uani 1 1 d . . . . .
H27A H 0.878726 0.110447 0.799795 0.041 Uiso 1 1 calc R U . . .
C28 C 0.92984(10) 0.22639(15) 0.87744(13) 0.0369(4) Uani 1 1 d . . . . .
H28A H 0.962980 0.182927 0.917157 0.044 Uiso 1 1 calc R U . . .
C29 C 0.93222(10) 0.33294(15) 0.88918(12) 0.0334(4) Uani 1 1 d . . . . .
H29A H 0.967423 0.361989 0.936937 0.040 Uiso 1 1 calc R U . . .
C30 C 0.88393(9) 0.39821(12) 0.83224(10) 0.0250(3) Uani 1 1 d . . . . .
C31 C 0.77331(10) 0.19493(13) 0.67536(14) 0.0346(4) Uani 1 1 d . . . . .
H31A H 0.737996 0.250029 0.645871 0.042 Uiso 1 1 calc R U . . .
C32 C 0.72374(12) 0.11276(16) 0.71272(19) 0.0521(6) Uani 1 1 d . . . . .
H32A H 0.688313 0.081399 0.663363 0.078 Uiso 1 1 calc R U . . .
H32B H 0.757261 0.058937 0.743755 0.078 Uiso 1 1 calc R U . . .
H32C H 0.693971 0.145409 0.754912 0.078 Uiso 1 1 calc R U . . .
C33 C 0.81638(12) 0.14828(15) 0.60461(14) 0.0419(4) Uani 1 1 d . . . . .
H33A H 0.779296 0.116124 0.557281 0.063 Uiso 1 1 calc R U . . .
H33B H 0.844708 0.203103 0.578689 0.063 Uiso 1 1 calc R U . . .
H33C H 0.852798 0.095659 0.632409 0.063 Uiso 1 1 calc R U . . .
C34 C 0.88846(10) 0.51479(13) 0.84700(11) 0.0290(3) Uani 1 1 d . . . . .
H34A H 0.853389 0.548157 0.796422 0.035 Uiso 1 1 calc R U . . .
C35 C 0.85976(13) 0.54490(16) 0.93389(13) 0.0422(4) Uani 1 1 d . . . . .
H35A H 0.863281 0.620307 0.941766 0.063 Uiso 1 1 calc R U . . .
H35B H 0.805907 0.522988 0.931014 0.063 Uiso 1 1 calc R U . . .
H35C H 0.891669 0.510736 0.984623 0.063 Uiso 1 1 calc R U . . .
C36 C 0.97008(12) 0.55615(17) 0.84525(14) 0.0443(5) Uani 1 1 d . . . . .
H36A H 0.970888 0.631336 0.854953 0.066 Uiso 1 1 calc R U . . .
H36B H 1.006239 0.522678 0.892732 0.066 Uiso 1 1 calc R U . . .
H36C H 0.985350 0.540897 0.786939 0.066 Uiso 1 1 calc R U . . .
C37 C 0.88233(9) 0.53687(14) 0.59684(11) 0.0297(3) Uani 1 1 d . . . . .
H37A H 0.899548 0.584330 0.648461 0.036 Uiso 1 1 calc R U . . .

loop_
_atom_site_aniso_label
_atom_site_aniso_U_11
_atom_site_aniso_U_22
_atom_site_aniso_U_33
_atom_site_aniso_U_23
_atom_site_aniso_U_13
_atom_site_aniso_U_12
Si1 0.02159(18) 0.02063(18) 0.01859(18) -0.00091(14) 0.00413(14) 0.00266(14)
Cl1 0.0508(3) 0.0356(2) 0.0273(2) -0.01195(16) 0.00132(17) 0.00415(19)
Cl2 0.0386(2) 0.0641(3) 0.0405(3) 0.0213(2) 0.01346(19) 0.0001(2)
Cl3 0.0333(2) 0.0602(3) 0.0466(3) 0.0022(2) 0.01136(19) 0.0187(2)
N1 0.0204(5) 0.0186(5) 0.0179(5) 0.0012(4) 0.0036(4) 0.0020(4)
N2 0.0185(5) 0.0192(5) 0.0208(6) 0.0015(4) 0.0034(4) 0.0027(4)
C1 0.0183(6) 0.0193(6) 0.0185(6) 0.0001(5) 0.0021(5) -0.0003(5)
C2 0.0179(6) 0.0195(6) 0.0198(6) 0.0004(5) 0.0029(5) -0.0005(5)
C3 0.0210(6) 0.0223(6) 0.0211(6) -0.0008(5) 0.0037(5) -0.0033(5)
C4 0.0187(6) 0.0267(7) 0.0197(6) -0.0022(5) 0.0025(5) -0.0026(5)
C5 0.0169(6) 0.0242(7) 0.0193(6) -0.0022(5) 0.0010(5) 0.0006(5)
C6 0.0219(7) 0.0313(8) 0.0231(7) -0.0036(6) -0.0010(5) 0.0061(6)
C7 0.0191(7) 0.0450(10) 0.0285(8) -0.0108(7) -0.0001(6) 0.0068(6)
C8 0.0179(7) 0.0503(10) 0.0279(8) -0.0106(7) 0.0043(6) -0.0012(6)
C9 0.0206(6) 0.0364(8) 0.0229(7) -0.0068(6) 0.0045(5) -0.0066(6)
C10 0.0310(8) 0.0440(10) 0.0270(8) -0.0036(7) 0.0113(6) -0.0133(7)
C11 0.0408(9) 0.0334(9) 0.0286(8) 0.0041(7) 0.0111(7) -0.0112(7)
C12 0.0320(8) 0.0246(7) 0.0273(8) 0.0027(6) 0.0056(6) -0.0031(6)
C13 0.0206(6) 0.0182(6) 0.0195(6) 0.0019(5) 0.0039(5) 0.0015(5)
C14 0.0219(6) 0.0238(7) 0.0200(6) 0.0022(5) 0.0008(5) -0.0013(5)
C15 0.0287(7) 0.0265(7) 0.0287(8) 0.0069(6) -0.0035(6) -0.0004(6)
C16 0.0364(9) 0.0208(7) 0.0376(9) 0.0074(6) -0.0012(7) -0.0001(6)
C17 0.0321(8) 0.0185(7) 0.0346(8) -0.0001(6) -0.0004(6) -0.0018(6)
C18 0.0242(7) 0.0200(6) 0.0235(7) -0.0013(5) 0.0019(5) 0.0005(5)
C19 0.0263(7) 0.0258(7) 0.0262(7) 0.0033(6) -0.0030(6) -0.0056(6)
C20 0.0262(8) 0.0379(9) 0.0458(10) 0.0105(8) -0.0061(7) -0.0067(7)
C21 0.0549(12) 0.0442(11) 0.0302(9) -0.0076(8) 0.0014(8) -0.0107(9)
C22 0.0335(8) 0.0223(7) 0.0304(8) -0.0038(6) -0.0082(6) 0.0013(6)
C23 0.0688(14) 0.0475(12) 0.0275(9) -0.0105(8) -0.0014(9) 0.0012(10)
C24 0.0338(10) 0.0478(12) 0.0654(14) 0.0021(10) -0.0144(9) -0.0075(9)
C25 0.0184(6) 0.0215(6) 0.0237(7) 0.0041(5) 0.0046(5) 0.0031(5)
C26 0.0204(6) 0.0217(7) 0.0370(8) 0.0023(6) 0.0047(6) 0.0032(5)
C27 0.0297(8) 0.0242(8) 0.0490(10) 0.0083(7) 0.0067(7) 0.0078(6)
C28 0.0314(8) 0.0396(10) 0.0385(10) 0.0137(8) 0.0015(7) 0.0118(7)
C29 0.0286(8) 0.0402(9) 0.0290(8) 0.0057(7) -0.0032(6) 0.0054(7)
C30 0.0237(7) 0.0275(7) 0.0237(7) 0.0044(6) 0.0033(6) 0.0016(6)
C31 0.0268(8) 0.0211(7) 0.0535(11) -0.0055(7) -0.0012(7) 0.0036(6)
C32 0.0328(10) 0.0355(10) 0.0906(18) -0.0159(11) 0.0183(11) -0.0087(8)
C33 0.0449(10) 0.0328(9) 0.0467(11) -0.0060(8) 0.0029(9) 0.0025(8)
C34 0.0321(8) 0.0291(8) 0.0232(7) 0.0011(6) -0.0037(6) -0.0027(6)
C35 0.0528(11) 0.0399(10) 0.0334(9) -0.0055(8) 0.0052(8) 0.0029(9)
C36 0.0411(10) 0.0452(11) 0.0438(11) 0.0012(9) -0.0020(8) -0.0162(9)
C37 0.0280(7) 0.0354(8) 0.0282(8) 0.0036(6) 0.0126(6) 0.0049(6)

loop_
_atom_type_symbol
_atom_type_description
_atom_type_scat_dispersion_real
_atom_type_scat_dispersion_imag
_atom_type_scat_source
C C 0.0033 0.0016 'International Tables Vol C Tables 4.2.6.8 and 6.1.1.4'
H H 0.0000 0.0000 'International Tables Vol C Tables 4.2.6.8 and 6.1.1.4'
N N 0.0061 0.0033 'International Tables Vol C Tables 4.2.6.8 and 6.1.1.4'
Si Si 0.0817 0.0704 'International Tables Vol C Tables 4.2.6.8 and 6.1.1.4'
Cl Cl 0.1484 0.1585 'International Tables Vol C Tables 4.2.6.8 and 6.1.1.4'

loop_
_geom_angle_atom_site_label_1
_geom_angle_atom_site_label_2
_geom_angle_atom_site_label_3
_geom_angle
_geom_angle_site_symmetry_1
_geom_angle_site_symmetry_3
_geom_angle_publ_flag
N2 Si1 N1 96.07(6) . . ?
N2 Si1 C37 114.93(7) . . ?
N1 Si1 C37 114.86(7) . . ?
N2 Si1 Cl1 113.50(5) . . ?
N1 Si1 Cl1 113.30(5) . . ?
C37 Si1 Cl1 104.56(6) . . ?
C1 N1 C13 121.53(11) . . ?
C1 N1 Si1 106.22(9) . . ?
C13 N1 Si1 131.61(10) . . ?
C2 N2 C25 119.42(12) . . ?
C2 N2 Si1 106.03(9) . . ?
C25 N2 Si1 133.44(10) . . ?
C2 C1 N1 114.94(12) . . ?
C2 C1 C5 109.59(12) . . ?
N1 C1 C5 135.11(13) . . ?
C1 C2 N2 115.10(12) . . ?
C1 C2 C3 109.93(12) . . ?
N2 C2 C3 134.62(13) . . ?
C12 C3 C4 118.25(14) . . ?
C12 C3 C2 137.36(14) . . ?
C4 C3 C2 104.39(12) . . ?
C9 C4 C5 124.27(14) . . ?
C9 C4 C3 124.03(14) . . ?
C5 C4 C3 111.69(12) . . ?
C6 C5 C4 118.30(13) . . ?
C6 C5 C1 137.29(14) . . ?
C4 C5 C1 104.39(12) . . ?
C5 C6 C7 118.33(15) . . ?
C8 C7 C6 122.67(15) . . ?
C7 C8 C9 120.21(15) . . ?
C4 C9 C8 116.20(15) . . ?
C4 C9 C10 116.36(15) . . ?
C8 C9 C10 127.44(15) . . ?
C11 C10 C9 120.03(15) . . ?
C10 C11 C12 122.82(16) . . ?
C3 C12 C11 118.49(15) . . ?
C14 C13 C18 121.46(13) . . ?
C14 C13 N1 119.88(13) . . ?
C18 C13 N1 118.66(12) . . ?
C15 C14 C13 117.95(14) . . ?
C15 C14 C19 119.07(13) . . ?
C13 C14 C19 122.97(13) . . ?
C16 C15 C14 121.32(14) . . ?
C17 C16 C15 119.87(15) . . ?
C16 C17 C18 121.32(15) . . ?
C17 C18 C13 118.07(14) . . ?
C17 C18 C22 119.46(14) . . ?
C13 C18 C22 122.45(13) . . ?
C14 C19 C21 111.09(14) . . ?
C14 C19 C20 111.81(14) . . ?
C21 C19 C20 109.84(15) . . ?
C18 C22 C23 110.33(15) . . ?
C18 C22 C24 112.91(15) . . ?
C23 C22 C24 110.91(17) . . ?
C26 C25 C30 121.48(14) . . ?
C26 C25 N2 119.53(13) . . ?
C30 C25 N2 118.94(13) . . ?
C27 C26 C25 118.06(15) . . ?
C27 C26 C31 119.57(15) . . ?
C25 C26 C31 122.36(14) . . ?
C28 C27 C26 121.28(16) . . ?
C27 C28 C29 119.88(16) . . ?
C28 C29 C30 121.15(16) . . ?
C29 C30 C25 118.13(15) . . ?
C29 C30 C34 119.63(15) . . ?
C25 C30 C34 122.23(13) . . ?
C26 C31 C33 110.87(15) . . ?
C26 C31 C32 111.14(17) . . ?
C33 C31 C32 110.92(15) . . ?
C30 C34 C35 111.15(15) . . ?
C30 C34 C36 111.67(15) . . ?
C35 C34 C36 111.15(15) . . ?
Cl3 C37 Cl2 111.38(9) . . ?
Cl3 C37 Si1 110.46(10) . . ?
Cl2 C37 Si1 108.68(9) . . ?

loop_
_geom_bond_atom_site_label_1
_geom_bond_atom_site_label_2
_geom_bond_distance
_geom_bond_site_symmetry_2
_geom_bond_publ_flag
Si1 N2 1.7193(13) . ?
Si1 N1 1.7230(12) . ?
Si1 C37 1.8846(17) . ?
Si1 Cl1 2.0506(6) . ?
Cl2 C37 1.7880(17) . ?
Cl3 C37 1.7696(17) . ?
N1 C1 1.4038(18) . ?
N1 C13 1.4416(17) . ?
N2 C2 1.4077(18) . ?
N2 C25 1.4438(18) . ?
C1 C2 1.3705(19) . ?
C1 C5 1.4663(19) . ?
C2 C3 1.4613(19) . ?
C3 C12 1.375(2) . ?
C3 C4 1.427(2) . ?
C4 C9 1.387(2) . ?
C4 C5 1.425(2) . ?
C5 C6 1.375(2) . ?
C6 C7 1.426(2) . ?
C7 C8 1.373(3) . ?
C8 C9 1.424(2) . ?
C9 C10 1.429(2) . ?
C10 C11 1.368(3) . ?
C11 C12 1.424(2) . ?
C13 C14 1.404(2) . ?
C13 C18 1.408(2) . ?
C14 C15 1.396(2) . ?
C14 C19 1.517(2) . ?
C15 C16 1.383(2) . ?
C16 C17 1.380(2) . ?
C17 C18 1.393(2) . ?
C18 C22 1.516(2) . ?
C19 C21 1.527(3) . ?
C19 C20 1.536(2) . ?
C22 C23 1.526(3) . ?
C22 C24 1.528(3) . ?
C25 C26 1.400(2) . ?
C25 C30 1.405(2) . ?
C26 C27 1.396(2) . ?
C26 C31 1.514(2) . ?
C27 C28 1.378(3) . ?
C28 C29 1.385(3) . ?
C29 C30 1.392(2) . ?
C30 C34 1.519(2) . ?
C31 C33 1.526(3) . ?
C31 C32 1.533(3) . ?
C34 C35 1.528(3) . ?
C34 C36 1.531(3) . ?

loop_
_geom_torsion_atom_site_label_1
_geom_torsion_atom_site_label_2
_geom_torsion_atom_site_label_3
_geom_torsion_atom_site_label_4
_geom_torsion
_geom_torsion_site_symmetry_1
_geom_torsion_site_symmetry_2
_geom_torsion_site_symmetry_3
_geom_torsion_site_symmetry_4
_geom_torsion_publ_flag
N2 Si1 N1 C1 -11.36(10) . . . . ?
C37 Si1 N1 C1 -132.45(10) . . . . ?
Cl1 Si1 N1 C1 107.47(9) . . . . ?
N2 Si1 N1 C13 159.28(13) . . . . ?
C37 Si1 N1 C13 38.19(15) . . . . ?
Cl1 Si1 N1 C13 -81.88(13) . . . . ?
N1 Si1 N2 C2 11.72(10) . . . . ?
C37 Si1 N2 C2 132.75(10) . . . . ?
Cl1 Si1 N2 C2 -106.97(9) . . . . ?
N1 Si1 N2 C25 -155.66(14) . . . . ?
C37 Si1 N2 C25 -34.63(16) . . . . ?
Cl1 Si1 N2 C25 85.65(14) . . . . ?
C13 N1 C1 C2 -163.88(13) . . . . ?
Si1 N1 C1 C2 7.92(15) . . . . ?
C13 N1 C1 C5 23.9(2) . . . . ?
Si1 N1 C1 C5 -164.26(14) . . . . ?
N1 C1 C2 N2 0.77(18) . . . . ?
C5 C1 C2 N2 174.92(12) . . . . ?
N1 C1 C2 C3 -173.43(12) . . . . ?
C5 C1 C2 C3 0.72(16) . . . . ?
C25 N2 C2 C1 160.45(13) . . . . ?
Si1 N2 C2 C1 -9.06(15) . . . . ?
C25 N2 C2 C3 -27.2(2) . . . . ?
Si1 N2 C2 C3 163.27(14) . . . . ?
C1 C2 C3 C12 -179.21(18) . . . . ?
N2 C2 C3 C12 8.2(3) . . . . ?
C1 C2 C3 C4 -0.15(16) . . . . ?
N2 C2 C3 C4 -172.76(15) . . . . ?
C12 C3 C4 C9 -0.5(2) . . . . ?
C2 C3 C4 C9 -179.74(14) . . . . ?
C12 C3 C4 C5 178.77(13) . . . . ?
C2 C3 C4 C5 -0.51(16) . . . . ?
C9 C4 C5 C6 1.5(2) . . . . ?
C3 C4 C5 C6 -177.76(13) . . . . ?
C9 C4 C5 C1 -179.86(14) . . . . ?
C3 C4 C5 C1 0.91(16) . . . . ?
C2 C1 C5 C6 177.29(17) . . . . ?
N1 C1 C5 C6 -10.2(3) . . . . ?
C2 C1 C5 C4 -0.99(16) . . . . ?
N1 C1 C5 C4 171.49(15) . . . . ?
C4 C5 C6 C7 -1.4(2) . . . . ?
C1 C5 C6 C7 -179.55(16) . . . . ?
C5 C6 C7 C8 0.6(2) . . . . ?
C6 C7 C8 C9 0.3(3) . . . . ?
C5 C4 C9 C8 -0.5(2) . . . . ?
C3 C4 C9 C8 178.62(14) . . . . ?
C5 C4 C9 C10 -179.94(14) . . . . ?
C3 C4 C9 C10 -0.8(2) . . . . ?
C7 C8 C9 C4 -0.4(2) . . . . ?
C7 C8 C9 C10 178.97(16) . . . . ?
C4 C9 C10 C11 1.3(2) . . . . ?
C8 C9 C10 C11 -178.10(16) . . . . ?
C9 C10 C11 C12 -0.5(3) . . . . ?
C4 C3 C12 C11 1.3(2) . . . . ?
C2 C3 C12 C11 -179.77(17) . . . . ?
C10 C11 C12 C3 -0.8(3) . . . . ?
C1 N1 C13 C14 -94.05(17) . . . . ?
Si1 N1 C13 C14 96.50(16) . . . . ?
C1 N1 C13 C18 85.75(17) . . . . ?
Si1 N1 C13 C18 -83.70(17) . . . . ?
C18 C13 C14 C15 1.4(2) . . . . ?
N1 C13 C14 C15 -178.79(14) . . . . ?
C18 C13 C14 C19 -179.15(14) . . . . ?
N1 C13 C14 C19 0.6(2) . . . . ?
C13 C14 C15 C16 -1.4(2) . . . . ?
C19 C14 C15 C16 179.12(16) . . . . ?
C14 C15 C16 C17 0.7(3) . . . . ?
C15 C16 C17 C18 0.2(3) . . . . ?
C16 C17 C18 C13 -0.2(2) . . . . ?
C16 C17 C18 C22 -178.54(16) . . . . ?
C14 C13 C18 C17 -0.6(2) . . . . ?
N1 C13 C18 C17 179.56(14) . . . . ?
C14 C13 C18 C22 177.68(14) . . . . ?
N1 C13 C18 C22 -2.1(2) . . . . ?
C15 C14 C19 C21 68.4(2) . . . . ?
C13 C14 C19 C21 -111.03(17) . . . . ?
C15 C14 C19 C20 -54.7(2) . . . . ?
C13 C14 C19 C20 125.86(16) . . . . ?
C17 C18 C22 C23 81.1(2) . . . . ?
C13 C18 C22 C23 -97.16(18) . . . . ?
C17 C18 C22 C24 -43.6(2) . . . . ?
C13 C18 C22 C24 138.10(17) . . . . ?
C2 N2 C25 C26 101.07(16) . . . . ?
Si1 N2 C25 C26 -92.88(17) . . . . ?
C2 N2 C25 C30 -76.56(17) . . . . ?
Si1 N2 C25 C30 89.49(17) . . . . ?
C30 C25 C26 C27 -0.1(2) . . . . ?
N2 C25 C26 C27 -177.66(14) . . . . ?
C30 C25 C26 C31 179.73(15) . . . . ?
N2 C25 C26 C31 2.2(2) . . . . ?
C25 C26 C27 C28 1.0(3) . . . . ?
C31 C26 C27 C28 -178.82(17) . . . . ?
C26 C27 C28 C29 -1.2(3) . . . . ?
C27 C28 C29 C30 0.4(3) . . . . ?
C28 C29 C30 C25 0.5(3) . . . . ?
C28 C29 C30 C34 -179.74(17) . . . . ?
C26 C25 C30 C29 -0.6(2) . . . . ?
N2 C25 C30 C29 176.95(14) . . . . ?
C26 C25 C30 C34 179.60(15) . . . . ?
N2 C25 C30 C34 -2.8(2) . . . . ?
C27 C26 C31 C33 -69.0(2) . . . . ?
C25 C26 C31 C33 111.19(18) . . . . ?
C27 C26 C31 C32 54.9(2) . . . . ?
C25 C26 C31 C32 -124.94(17) . . . . ?
C29 C30 C34 C35 -67.9(2) . . . . ?
C25 C30 C34 C35 111.92(17) . . . . ?
C29 C30 C34 C36 56.9(2) . . . . ?
C25 C30 C34 C36 -123.33(16) . . . . ?
N2 Si1 C37 Cl3 61.52(11) . . . . ?
N1 Si1 C37 Cl3 171.63(7) . . . . ?
Cl1 Si1 C37 Cl3 -63.58(9) . . . . ?
N2 Si1 C37 Cl2 -176.01(7) . . . . ?
N1 Si1 C37 Cl2 -65.90(10) . . . . ?
Cl1 Si1 C37 Cl2 58.89(9) . . . . ?
